data_7044041
loop_
_publ_author_name
'Nifant'ev, Ilya E.'
'Shlyahtin, Andrei V.'
'Bagrov, Vladimir V.'
'Minyaev, Mikhail M.'
'Churakov, Andrei'
'Karchevsky, Stanislav G.'
'Birin, Kirill P.'
'Ivchenko, Pavel V.'

_publ_section_title
;
 Mono-BHT heteroleptic magnesium complexes: synthesis, molecular structure
 and catalytic behavior in the ring-opening polymerization of cyclic
 esters
;
_journal_name_full 'Dalton Trans.'
_journal_paper_doi 10.1039/C7DT02469J
_journal_year 2017
_chemical_formula_moiety 'C58 H88 Mg2 O6'
_chemical_formula_sum 'C58 H88 Mg2 O6'
_chemical_formula_weight 929.90
_chemical_name_systematic
; 
 ? 
;
_space_group_IT_number 14
_symmetry_cell_setting monoclinic
_symmetry_space_group_name_Hall '-P 2yn'
_symmetry_space_group_name_H-M 'P 1 21/n 1'
_atom_sites_solution_hydrogens difmap
_atom_sites_solution_primary direct
_atom_sites_solution_secondary difmap
_audit_creation_method SHELXL-97
_audit_update_record
;
2017-04-22 deposited with the CCDC.
2017-08-29 downloaded from the CCDC.
;
_cell_angle_alpha 90.00
_cell_angle_beta 101.382(1)
_cell_angle_gamma 90.00
_cell_formula_units_Z 2
_cell_length_a 11.3771(6)
_cell_length_b 11.1182(5)
_cell_length_c 23.0252(11)
_cell_measurement_reflns_used 9957
_cell_measurement_temperature 150(2)
_cell_measurement_theta_max 30.477
_cell_measurement_theta_min 2.072
_cell_volume 2855.2(2)
_computing_cell_refinement 'SAINT (Bruker, 2008)'
_computing_data_collection '<i>APEX2</i> (Bruker, 2008)'
_computing_data_reduction 'SAINT (Bruker, 2008)'
_computing_molecular_graphics 'SHELXTL (Sheldrick, 2008)'
_computing_publication_material 'SHELXTL (Sheldrick, 2008)'
_computing_structure_refinement 'SHELXTL (Sheldrick, 2008)'
_computing_structure_solution 'SHELXTL (Sheldrick, 2008)'
_diffrn_ambient_temperature 150(2)
_diffrn_measured_fraction_theta_full 0.999
_diffrn_measured_fraction_theta_max 0.999
_diffrn_measurement_device_type 'Bruker SMART APEX II'
_diffrn_measurement_method \w
_diffrn_radiation_monochromator graphite
_diffrn_radiation_source 'fine-focus sealed tube'
_diffrn_radiation_type MoK\a
_diffrn_radiation_wavelength 0.71073
_diffrn_reflns_av_R_equivalents 0.0236
_diffrn_reflns_av_sigmaI/netI 0.0212
_diffrn_reflns_limit_h_max 15
_diffrn_reflns_limit_h_min -15
_diffrn_reflns_limit_k_max 15
_diffrn_reflns_limit_k_min -15
_diffrn_reflns_limit_l_max 31
_diffrn_reflns_limit_l_min -31
_diffrn_reflns_number 31112
_diffrn_reflns_theta_full 29.00
_diffrn_reflns_theta_max 29.00
_diffrn_reflns_theta_min 2.57
_diffrn_standards_decay_% 0
_exptl_absorpt_coefficient_mu 0.087
_exptl_absorpt_correction_T_max 0.9930
_exptl_absorpt_correction_T_min 0.9659
_exptl_absorpt_correction_type multi-scan
_exptl_absorpt_process_details 'SADABS (Bruker, 2008)'
_exptl_crystal_colour colourless
_exptl_crystal_density_diffrn 1.082
_exptl_crystal_density_method 'not measured'
_exptl_crystal_description prism
_exptl_crystal_F_000 1016
_exptl_crystal_size_max 0.40
_exptl_crystal_size_mid 0.25
_exptl_crystal_size_min 0.08
_refine_diff_density_max 0.341
_refine_diff_density_min -0.180
_refine_diff_density_rms 0.041
_refine_ls_extinction_method none
_refine_ls_goodness_of_fit_ref 1.021
_refine_ls_hydrogen_treatment refall
_refine_ls_matrix_type full
_refine_ls_number_parameters 474
_refine_ls_number_reflns 7595
_refine_ls_number_restraints 0
_refine_ls_restrained_S_all 1.021
_refine_ls_R_factor_all 0.0534
_refine_ls_R_factor_gt 0.0393
_refine_ls_shift/su_max 0.001
_refine_ls_shift/su_mean 0.000
_refine_ls_structure_factor_coef Fsqd
_refine_ls_weighting_details 'calc w=1/[\s^2^(Fo^2^)+(0.0579P)^2^+0.6850P] where P=(Fo^2^+2Fc^2^)/3'
_refine_ls_weighting_scheme calc
_refine_ls_wR_factor_gt 0.1009
_refine_ls_wR_factor_ref 0.1106
_reflns_number_gt 6050
_reflns_number_total 7595
_reflns_threshold_expression I>2\s(I)
_cod_data_source_file c7dt02469j2.cif
_cod_data_source_block z
_cod_original_sg_symbol_H-M 'P 21/n'
_cod_database_code 7044041

loop_
_symmetry_equiv_pos_as_xyz
'x, y, z'
'-x+1/2, y+1/2, -z+1/2'
'-x, -y, -z'
'x-1/2, -y-1/2, z-1/2'

loop_
_atom_site_label
_atom_site_type_symbol
_atom_site_fract_x
_atom_site_fract_y
_atom_site_fract_z
_atom_site_U_iso_or_equiv
_atom_site_adp_type
_atom_site_occupancy
_atom_site_symmetry_multiplicity
_atom_site_calc_flag
Mg1 Mg 0.54867(3) 0.62291(3) 0.508531(16) 0.02021(9) Uani 1 1 d
O1 O 0.67458(7) 0.70688(7) 0.55149(4) 0.02568(17) Uani 1 1 d
C1 C 0.76277(9) 0.77284(9) 0.58244(5) 0.0213(2) Uani 1 1 d
C2 C 0.86242(10) 0.80787(9) 0.55728(5) 0.0222(2) Uani 1 1 d
C3 C 0.94771(10) 0.88528(10) 0.58953(5) 0.0254(2) Uani 1 1 d
C4 C 0.94057(10) 0.92853(10) 0.64522(5) 0.0273(2) Uani 1 1 d
C5 C 0.84708(10) 0.88762(11) 0.67056(5) 0.0272(2) Uani 1 1 d
C6 C 0.75868(10) 0.80979(10) 0.64146(5) 0.0232(2) Uani 1 1 d
C7 C 0.87629(10) 0.76274(10) 0.49590(5) 0.0251(2) Uani 1 1 d
C8 C 0.65830(10) 0.76633(11) 0.67246(5) 0.0282(2) Uani 1 1 d
C9 C 1.03091(13) 1.01742(14) 0.67712(7) 0.0383(3) Uani 1 1 d
C11 C 0.67615(14) 0.81146(16) 0.73675(6) 0.0413(3) Uani 1 1 d
C12 C 0.53622(11) 0.81494(13) 0.64013(6) 0.0339(3) Uani 1 1 d
C13 C 0.65579(13) 0.62820(13) 0.67509(6) 0.0358(3) Uani 1 1 d
C14 C 0.99497(12) 0.80329(14) 0.47942(6) 0.0356(3) Uani 1 1 d
C15 C 0.77489(12) 0.81409(12) 0.44789(6) 0.0318(3) Uani 1 1 d
C16 C 0.87808(12) 0.62466(11) 0.49458(6) 0.0290(2) Uani 1 1 d
O2 O 0.44053(7) 0.51799(7) 0.54168(3) 0.02329(16) Uani 1 1 d
C21 C 0.36902(9) 0.52952(9) 0.58258(5) 0.0215(2) Uani 1 1 d
C22 C 0.28904(10) 0.62515(10) 0.58007(5) 0.0248(2) Uani 1 1 d
C23 C 0.21137(10) 0.63192(10) 0.61949(5) 0.0258(2) Uani 1 1 d
C24 C 0.21009(9) 0.54380(10) 0.66275(5) 0.0227(2) Uani 1 1 d
C25 C 0.29270(10) 0.45072(10) 0.66561(5) 0.0245(2) Uani 1 1 d
C26 C 0.37169(10) 0.44370(10) 0.62660(5) 0.0243(2) Uani 1 1 d
C27 C 0.11846(11) 0.55090(12) 0.70325(5) 0.0302(3) Uani 1 1 d
C28 C 0.13948(19) 0.66763(16) 0.73995(8) 0.0527(4) Uani 1 1 d
C29 C 0.12952(13) 0.44542(15) 0.74626(7) 0.0403(3) Uani 1 1 d
C30 C -0.00777(13) 0.5511(2) 0.66544(8) 0.0515(4) Uani 1 1 d
O3 O 0.43947(7) 0.73725(7) 0.45592(4) 0.02964(19) Uani 1 1 d
C31 C 0.43969(14) 0.86744(11) 0.46213(7) 0.0409(3) Uani 1 1 d
C32 C 0.31002(15) 0.90263(14) 0.44577(7) 0.0466(4) Uani 1 1 d
C33 C 0.26254(14) 0.81551(15) 0.39646(8) 0.0460(4) Uani 1 1 d
C34 C 0.32905(12) 0.70023(13) 0.41583(7) 0.0360(3) Uani 1 1 d
H3 H 1.0162(13) 0.9117(12) 0.5724(6) 0.028(3) Uiso 1 1 d
H5 H 0.8442(13) 0.9158(14) 0.7107(7) 0.034(4) Uiso 1 1 d
H22 H 0.2853(13) 0.6843(14) 0.5501(7) 0.034(4) Uiso 1 1 d
H23 H 0.1561(13) 0.7004(13) 0.6163(6) 0.032(4) Uiso 1 1 d
H25 H 0.2959(13) 0.3861(13) 0.6946(6) 0.030(4) Uiso 1 1 d
H26 H 0.4261(13) 0.3784(13) 0.6293(6) 0.033(4) Uiso 1 1 d
H91 H 1.001(2) 1.103(2) 0.6704(10) 0.083(7) Uiso 1 1 d
H92 H 1.0563(16) 1.0006(17) 0.7166(9) 0.062(5) Uiso 1 1 d
H93 H 1.105(2) 1.018(2) 0.6628(10) 0.082(7) Uiso 1 1 d
H111 H 0.6133(17) 0.7743(16) 0.7563(8) 0.057(5) Uiso 1 1 d
H112 H 0.7548(16) 0.7840(15) 0.7611(7) 0.046(4) Uiso 1 1 d
H113 H 0.6724(14) 0.9032(16) 0.7387(7) 0.046(4) Uiso 1 1 d
H121 H 0.4721(14) 0.7853(14) 0.6591(7) 0.040(4) Uiso 1 1 d
H122 H 0.5168(13) 0.7908(14) 0.5983(7) 0.039(4) Uiso 1 1 d
H123 H 0.5361(14) 0.9026(15) 0.6411(7) 0.040(4) Uiso 1 1 d
H131 H 0.5873(16) 0.5988(15) 0.6918(7) 0.048(5) Uiso 1 1 d
H132 H 0.6508(14) 0.5879(15) 0.6358(8) 0.045(4) Uiso 1 1 d
H133 H 0.7256(15) 0.6000(15) 0.7007(7) 0.043(4) Uiso 1 1 d
H141 H 1.0014(14) 0.8925(15) 0.4759(7) 0.039(4) Uiso 1 1 d
H142 H 0.9995(14) 0.7675(14) 0.4402(7) 0.040(4) Uiso 1 1 d
H143 H 1.0672(14) 0.7733(15) 0.5081(7) 0.040(4) Uiso 1 1 d
H151 H 0.7839(15) 0.7858(15) 0.4070(8) 0.047(4) Uiso 1 1 d
H152 H 0.7770(13) 0.9060(15) 0.4476(7) 0.037(4) Uiso 1 1 d
H153 H 0.6948(14) 0.7924(13) 0.4535(7) 0.033(4) Uiso 1 1 d
H161 H 0.8775(13) 0.5956(14) 0.4543(7) 0.035(4) Uiso 1 1 d
H162 H 0.9504(15) 0.5950(15) 0.5214(7) 0.041(4) Uiso 1 1 d
H163 H 0.8096(13) 0.5889(14) 0.5074(6) 0.032(4) Uiso 1 1 d
H281 H 0.0799(18) 0.6732(19) 0.7660(9) 0.071(6) Uiso 1 1 d
H282 H 0.229(2) 0.671(2) 0.7667(10) 0.083(7) Uiso 1 1 d
H283 H 0.1241(17) 0.7393(18) 0.7128(9) 0.059(5) Uiso 1 1 d
H291 H 0.0732(16) 0.4560(16) 0.7726(8) 0.057(5) Uiso 1 1 d
H292 H 0.2090(16) 0.4407(15) 0.7730(8) 0.049(5) Uiso 1 1 d
H293 H 0.1121(15) 0.3652(15) 0.7235(7) 0.042(4) Uiso 1 1 d
H301 H -0.0644(17) 0.5543(17) 0.6913(8) 0.062(5) Uiso 1 1 d
H302 H -0.0258(16) 0.6219(16) 0.6369(8) 0.056(5) Uiso 1 1 d
H303 H -0.0202(15) 0.4729(16) 0.6443(7) 0.043(4) Uiso 1 1 d
H311 H 0.4877(16) 0.9012(16) 0.4343(8) 0.053(5) Uiso 1 1 d
H312 H 0.4788(17) 0.8856(17) 0.5011(9) 0.059(5) Uiso 1 1 d
H321 H 0.272(2) 0.888(2) 0.4825(10) 0.085(7) Uiso 1 1 d
H322 H 0.3042(16) 0.9876(18) 0.4327(8) 0.058(5) Uiso 1 1 d
H331 H 0.175(2) 0.802(2) 0.3895(10) 0.083(7) Uiso 1 1 d
H332 H 0.2876(17) 0.8500(18) 0.3602(9) 0.064(6) Uiso 1 1 d
H341 H 0.2867(15) 0.6474(16) 0.4392(8) 0.048(5) Uiso 1 1 d
H342 H 0.3498(15) 0.6554(16) 0.3850(8) 0.046(4) Uiso 1 1 d

loop_
_atom_site_aniso_label
_atom_site_aniso_U_11
_atom_site_aniso_U_22
_atom_site_aniso_U_33
_atom_site_aniso_U_23
_atom_site_aniso_U_13
_atom_site_aniso_U_12
Mg1 0.02044(17) 0.01684(17) 0.02486(18) 0.00052(13) 0.00811(13) 0.00146(13)
O1 0.0245(4) 0.0253(4) 0.0278(4) -0.0039(3) 0.0064(3) -0.0023(3)
C1 0.0217(5) 0.0175(5) 0.0246(5) 0.0007(4) 0.0044(4) 0.0032(4)
C2 0.0236(5) 0.0196(5) 0.0236(5) 0.0030(4) 0.0052(4) 0.0041(4)
C3 0.0223(5) 0.0238(5) 0.0295(6) 0.0043(4) 0.0035(4) 0.0012(4)
C4 0.0248(5) 0.0261(5) 0.0282(6) 0.0011(4) -0.0014(4) 0.0011(4)
C5 0.0283(5) 0.0283(6) 0.0237(5) -0.0013(4) 0.0020(4) 0.0046(4)
C6 0.0226(5) 0.0231(5) 0.0241(5) 0.0015(4) 0.0055(4) 0.0048(4)
C7 0.0264(5) 0.0255(5) 0.0249(5) 0.0010(4) 0.0086(4) 0.0013(4)
C8 0.0260(5) 0.0344(6) 0.0259(5) -0.0001(5) 0.0089(4) 0.0029(5)
C9 0.0328(7) 0.0425(8) 0.0357(7) -0.0035(6) -0.0030(5) -0.0074(6)
C11 0.0377(7) 0.0619(10) 0.0268(6) -0.0057(6) 0.0127(5) -0.0018(7)
C12 0.0263(6) 0.0420(7) 0.0349(7) -0.0045(5) 0.0100(5) 0.0064(5)
C13 0.0366(7) 0.0363(7) 0.0376(7) 0.0086(6) 0.0147(6) 0.0007(5)
C14 0.0340(7) 0.0419(8) 0.0349(7) 0.0003(6) 0.0164(5) -0.0028(5)
C15 0.0356(7) 0.0329(6) 0.0268(6) 0.0047(5) 0.0058(5) 0.0030(5)
C16 0.0318(6) 0.0269(6) 0.0301(6) -0.0030(5) 0.0102(5) 0.0049(5)
O2 0.0251(4) 0.0213(4) 0.0272(4) -0.0020(3) 0.0141(3) -0.0004(3)
C21 0.0215(5) 0.0210(5) 0.0241(5) -0.0027(4) 0.0098(4) -0.0013(4)
C22 0.0296(5) 0.0204(5) 0.0272(5) 0.0040(4) 0.0124(4) 0.0026(4)
C23 0.0265(5) 0.0235(5) 0.0298(6) 0.0020(4) 0.0119(4) 0.0050(4)
C24 0.0216(5) 0.0256(5) 0.0224(5) -0.0006(4) 0.0079(4) -0.0007(4)
C25 0.0251(5) 0.0250(5) 0.0241(5) 0.0046(4) 0.0067(4) 0.0004(4)
C26 0.0238(5) 0.0221(5) 0.0281(5) 0.0016(4) 0.0078(4) 0.0039(4)
C27 0.0274(6) 0.0380(6) 0.0293(6) 0.0054(5) 0.0156(5) 0.0039(5)
C28 0.0709(12) 0.0491(9) 0.0493(9) -0.0078(7) 0.0393(9) 0.0034(8)
C29 0.0323(7) 0.0542(9) 0.0390(7) 0.0168(6) 0.0184(6) 0.0034(6)
C30 0.0252(7) 0.0829(13) 0.0493(9) 0.0215(9) 0.0141(6) 0.0076(7)
O3 0.0287(4) 0.0182(4) 0.0384(5) 0.0003(3) -0.0022(3) 0.0030(3)
C31 0.0481(8) 0.0177(6) 0.0508(8) 0.0028(5) -0.0046(7) 0.0041(5)
C32 0.0563(9) 0.0340(7) 0.0508(9) 0.0064(6) 0.0141(7) 0.0198(7)
C33 0.0364(7) 0.0479(9) 0.0488(9) 0.0063(7) -0.0034(6) 0.0127(6)
C34 0.0306(6) 0.0343(7) 0.0389(7) -0.0042(6) -0.0035(5) 0.0029(5)

loop_
_atom_type_symbol
_atom_type_description
_atom_type_scat_dispersion_real
_atom_type_scat_dispersion_imag
_atom_type_scat_source
C C 0.0033 0.0016 'International Tables Vol C Tables 4.2.6.8 and 6.1.1.4'
H H 0.0000 0.0000 'International Tables Vol C Tables 4.2.6.8 and 6.1.1.4'
O O 0.0106 0.0060 'International Tables Vol C Tables 4.2.6.8 and 6.1.1.4'
Mg Mg 0.0486 0.0363 'International Tables Vol C Tables 4.2.6.8 and 6.1.1.4'

loop_
_geom_angle_atom_site_label_1
_geom_angle_atom_site_label_2
_geom_angle_atom_site_label_3
_geom_angle
_geom_angle_site_symmetry_1
_geom_angle_site_symmetry_3
O1 Mg1 O2 125.39(4) . .
O1 Mg1 O2 126.30(4) . 3_666
O2 Mg1 O2 82.61(3) . 3_666
O1 Mg1 O3 109.18(4) . .
O2 Mg1 O3 104.54(4) . .
O2 Mg1 O3 104.64(4) 3_666 .
O1 Mg1 Mg1 141.22(3) . 3_666
O2 Mg1 Mg1 41.42(2) . 3_666
O2 Mg1 Mg1 41.19(2) 3_666 3_666
O3 Mg1 Mg1 109.59(3) . 3_666
C1 O1 Mg1 177.14(7) . .
O1 C1 C2 120.60(9) . .
O1 C1 C6 120.34(9) . .
C2 C1 C6 119.06(10) . .
C3 C2 C1 118.51(10) . .
C3 C2 C7 120.24(10) . .
C1 C2 C7 121.25(10) . .
C4 C3 C2 122.97(11) . .
C4 C3 H3 117.5(8) . .
C2 C3 H3 119.6(8) . .
C3 C4 C5 117.70(11) . .
C3 C4 C9 121.26(11) . .
C5 C4 C9 121.04(11) . .
C4 C5 C6 122.82(11) . .
C4 C5 H5 117.5(9) . .
C6 C5 H5 119.7(9) . .
C5 C6 C1 118.66(10) . .
C5 C6 C8 120.21(10) . .
C1 C6 C8 121.13(10) . .
C16 C7 C2 110.41(9) . .
C16 C7 C14 105.79(10) . .
C2 C7 C14 112.64(10) . .
C16 C7 C15 111.54(10) . .
C2 C7 C15 109.90(9) . .
C14 C7 C15 106.46(10) . .
C13 C8 C11 106.73(11) . .
C13 C8 C12 110.36(11) . .
C11 C8 C12 106.62(10) . .
C13 C8 C6 110.68(10) . .
C11 C8 C6 112.01(11) . .
C12 C8 C6 110.31(10) . .
C4 C9 H91 111.2(13) . .
C4 C9 H92 113.6(12) . .
H91 C9 H92 112.0(17) . .
C4 C9 H93 113.2(13) . .
H91 C9 H93 103.7(18) . .
H92 C9 H93 102.4(18) . .
C8 C11 H111 109.1(11) . .
C8 C11 H112 111.9(10) . .
H111 C11 H112 105.0(14) . .
C8 C11 H113 111.7(9) . .
H111 C11 H113 110.5(14) . .
H112 C11 H113 108.6(13) . .
C8 C12 H121 110.4(9) . .
C8 C12 H122 112.7(9) . .
H121 C12 H122 107.5(13) . .
C8 C12 H123 110.2(10) . .
H121 C12 H123 108.8(13) . .
H122 C12 H123 107.1(13) . .
C8 C13 H131 111.5(10) . .
C8 C13 H132 114.2(10) . .
H131 C13 H132 107.2(14) . .
C8 C13 H133 109.6(10) . .
H131 C13 H133 106.1(14) . .
H132 C13 H133 107.8(14) . .
C7 C14 H141 113.1(9) . .
C7 C14 H142 108.1(9) . .
H141 C14 H142 107.9(13) . .
C7 C14 H143 112.6(9) . .
H141 C14 H143 108.6(13) . .
H142 C14 H143 106.3(13) . .
C7 C15 H151 110.6(9) . .
C7 C15 H152 111.1(9) . .
H151 C15 H152 107.2(13) . .
C7 C15 H153 113.6(9) . .
H151 C15 H153 108.3(13) . .
H152 C15 H153 105.8(12) . .
C7 C16 H161 110.5(9) . .
C7 C16 H162 109.6(10) . .
H161 C16 H162 109.4(13) . .
C7 C16 H163 112.9(9) . .
H161 C16 H163 107.3(12) . .
H162 C16 H163 107.1(13) . .
C21 O2 Mg1 135.94(7) . .
C21 O2 Mg1 126.52(7) . 3_666
Mg1 O2 Mg1 97.39(3) . 3_666
O2 C21 C26 120.56(9) . .
O2 C21 C22 121.05(10) . .
C26 C21 C22 118.35(10) . .
C23 C22 C21 120.60(10) . .
C23 C22 H22 119.7(9) . .
C21 C22 H22 119.7(9) . .
C22 C23 C24 121.66(10) . .
C22 C23 H23 118.3(9) . .
C24 C23 H23 120.0(9) . .
C25 C24 C23 116.93(10) . .
C25 C24 C27 122.97(10) . .
C23 C24 C27 120.08(10) . .
C24 C25 C26 121.82(10) . .
C24 C25 H25 120.9(9) . .
C26 C25 H25 117.3(8) . .
C21 C26 C25 120.57(10) . .
C21 C26 H26 119.6(9) . .
C25 C26 H26 119.8(9) . .
C29 C27 C30 108.65(12) . .
C29 C27 C24 112.16(10) . .
C30 C27 C24 109.26(10) . .
C29 C27 C28 107.91(12) . .
C30 C27 C28 109.77(14) . .
C24 C27 C28 109.06(11) . .
C27 C28 H281 109.5(12) . .
C27 C28 H282 111.4(12) . .
H281 C28 H282 109.5(17) . .
C27 C28 H283 109.7(11) . .
H281 C28 H283 105.7(16) . .
H282 C28 H283 110.8(17) . .
C27 C29 H291 109.4(11) . .
C27 C29 H292 113.2(10) . .
H291 C29 H292 104.6(14) . .
C27 C29 H293 110.6(9) . .
H291 C29 H293 109.7(14) . .
H292 C29 H293 109.2(14) . .
C27 C30 H301 108.5(11) . .
C27 C30 H302 114.6(11) . .
H301 C30 H302 107.3(15) . .
C27 C30 H303 107.8(10) . .
H301 C30 H303 106.7(15) . .
H302 C30 H303 111.7(14) . .
C31 O3 C34 109.05(9) . .
C31 O3 Mg1 125.58(8) . .
C34 O3 Mg1 123.66(7) . .
O3 C31 C32 104.62(12) . .
O3 C31 H311 107.6(10) . .
C32 C31 H311 112.2(10) . .
O3 C31 H312 107.4(12) . .
C32 C31 H312 116.1(12) . .
H311 C31 H312 108.5(16) . .
C31 C32 C33 102.10(12) . .
C31 C32 H321 107.5(13) . .
C33 C32 H321 111.6(13) . .
C31 C32 H322 109.2(11) . .
C33 C32 H322 113.1(11) . .
H321 C32 H322 112.7(17) . .
C32 C33 C34 103.79(11) . .
C32 C33 H331 114.5(13) . .
C34 C33 H331 110.8(13) . .
C32 C33 H332 105.1(12) . .
C34 C33 H332 111.1(11) . .
H331 C33 H332 111.2(16) . .
O3 C34 C33 105.38(11) . .
O3 C34 H341 106.0(10) . .
C33 C34 H341 113.4(10) . .
O3 C34 H342 108.4(10) . .
C33 C34 H342 114.5(11) . .
H341 C34 H342 108.7(15) . .

loop_
_geom_bond_atom_site_label_1
_geom_bond_atom_site_label_2
_geom_bond_distance
_geom_bond_site_symmetry_2
Mg1 O1 1.8284(9) .
Mg1 O2 1.9565(8) .
Mg1 O2 1.9652(8) 3_666
Mg1 O3 2.0082(9) .
Mg1 Mg1 2.9460(7) 3_666
O1 C1 1.3305(13) .
C1 C2 1.4254(15) .
C1 C6 1.4292(15) .
C2 C3 1.3962(16) .
C2 C7 1.5370(15) .
C3 C4 1.3867(17) .
C3 H3 0.984(14) .
C4 C5 1.3869(17) .
C4 C9 1.5081(17) .
C5 C6 1.3939(16) .
C5 H5 0.983(15) .
C6 C8 1.5391(16) .
C7 C16 1.5357(16) .
C7 C14 1.5403(17) .
C7 C15 1.5412(16) .
C8 C13 1.5374(18) .
C8 C11 1.5381(18) .
C8 C12 1.5385(17) .
C9 H91 1.01(2) .
C9 H92 0.92(2) .
C9 H93 0.96(2) .
C11 H111 1.01(2) .
C11 H112 1.005(17) .
C11 H113 1.022(18) .
C12 H121 0.978(17) .
C12 H122 0.981(16) .
C12 H123 0.974(17) .
C13 H131 0.990(18) .
C13 H132 1.002(17) .
C13 H133 0.945(17) .
C14 H141 0.999(16) .
C14 H142 0.997(16) .
C14 H143 1.004(16) .
C15 H151 1.016(17) .
C15 H152 1.022(16) .
C15 H153 0.975(15) .
C16 H161 0.981(16) .
C16 H162 0.983(16) .
C16 H163 0.971(15) .
O2 C21 1.3666(12) .
O2 Mg1 1.9652(8) 3_666
C21 C26 1.3880(15) .
C21 C22 1.3933(15) .
C22 C23 1.3881(15) .
C22 H22 0.948(15) .
C23 C24 1.3992(15) .
C23 H23 0.981(15) .
C24 C25 1.3908(15) .
C24 C27 1.5318(15) .
C25 C26 1.3925(15) .
C25 H25 0.976(14) .
C26 H26 0.948(15) .
C27 C29 1.5241(18) .
C27 C30 1.5254(19) .
C27 C28 1.541(2) .
C28 H281 0.99(2) .
C28 H282 1.08(2) .
C28 H283 1.01(2) .
C29 H291 0.972(19) .
C29 H292 0.990(18) .
C29 H293 1.033(17) .
C30 H301 0.96(2) .
C30 H302 1.019(19) .
C30 H303 0.993(17) .
O3 C31 1.4545(14) .
O3 C34 1.4636(15) .
C31 C32 1.501(2) .
C31 H311 0.994(19) .
C31 H312 0.94(2) .
C32 C33 1.509(2) .
C32 H321 1.03(2) .
C32 H322 0.989(19) .
C33 C34 1.510(2) .
C33 H331 0.99(2) .
C33 H332 1.01(2) .
C34 H341 0.984(18) .
C34 H342 0.935(18) .

loop_
_geom_torsion_atom_site_label_1
_geom_torsion_atom_site_label_2
_geom_torsion_atom_site_label_3
_geom_torsion_atom_site_label_4
_geom_torsion
_geom_torsion_site_symmetry_1
_geom_torsion_site_symmetry_4
O1 C1 C2 C3 174.76(9) . .
C6 C1 C2 C3 -5.12(15) . .
O1 C1 C2 C7 -4.85(15) . .
C6 C1 C2 C7 175.27(9) . .
C1 C2 C3 C4 0.75(16) . .
C7 C2 C3 C4 -179.63(10) . .
C2 C3 C4 C5 3.17(17) . .
C2 C3 C4 C9 -176.56(11) . .
C3 C4 C5 C6 -2.74(17) . .
C9 C4 C5 C6 177.00(11) . .
C4 C5 C6 C1 -1.59(16) . .
C4 C5 C6 C8 179.13(10) . .
O1 C1 C6 C5 -174.35(10) . .
C2 C1 C6 C5 5.53(15) . .
O1 C1 C6 C8 4.93(15) . .
C2 C1 C6 C8 -175.19(10) . .
C3 C2 C7 C16 122.96(11) . .
C1 C2 C7 C16 -57.43(13) . .
C3 C2 C7 C14 4.95(15) . .
C1 C2 C7 C14 -175.45(10) . .
C3 C2 C7 C15 -113.58(11) . .
C1 C2 C7 C15 66.02(13) . .
C5 C6 C8 C13 -123.03(12) . .
C1 C6 C8 C13 57.70(14) . .
C5 C6 C8 C11 -4.05(16) . .
C1 C6 C8 C11 176.68(11) . .
C5 C6 C8 C12 114.54(12) . .
C1 C6 C8 C12 -64.73(14) . .
O1 Mg1 O2 C21 54.71(11) . .
O2 Mg1 O2 C21 -175.49(12) 3_666 .
O3 Mg1 O2 C21 -72.21(10) . .
Mg1 Mg1 O2 C21 -175.49(12) 3_666 .
O1 Mg1 O2 Mg1 -129.81(5) . 3_666
O2 Mg1 O2 Mg1 0.0 3_666 3_666
O3 Mg1 O2 Mg1 103.28(4) . 3_666
Mg1 O2 C21 C26 -132.51(10) . .
Mg1 O2 C21 C26 53.06(13) 3_666 .
Mg1 O2 C21 C22 49.61(15) . .
Mg1 O2 C21 C22 -124.82(10) 3_666 .
O2 C21 C22 C23 175.85(10) . .
C26 C21 C22 C23 -2.08(17) . .
C21 C22 C23 C24 -0.17(18) . .
C22 C23 C24 C25 1.82(17) . .
C22 C23 C24 C27 -176.70(11) . .
C23 C24 C25 C26 -1.25(17) . .
C27 C24 C25 C26 177.23(11) . .
O2 C21 C26 C25 -175.30(10) . .
C22 C21 C26 C25 2.64(17) . .
C24 C25 C26 C21 -0.98(18) . .
C25 C24 C27 C29 0.19(17) . .
C23 C24 C27 C29 178.62(12) . .
C25 C24 C27 C30 -120.34(14) . .
C23 C24 C27 C30 58.09(16) . .
C25 C24 C27 C28 119.67(14) . .
C23 C24 C27 C28 -61.90(15) . .
O1 Mg1 O3 C31 -16.00(12) . .
O2 Mg1 O3 C31 120.36(11) . .
O2 Mg1 O3 C31 -153.63(11) 3_666 .
Mg1 Mg1 O3 C31 163.47(11) 3_666 .
O1 Mg1 O3 C34 -179.46(9) . .
O2 Mg1 O3 C34 -43.09(10) . .
O2 Mg1 O3 C34 42.92(10) 3_666 .
Mg1 Mg1 O3 C34 0.02(10) 3_666 .
C34 O3 C31 C32 22.29(16) . .
Mg1 O3 C31 C32 -143.19(10) . .
O3 C31 C32 C33 -36.65(16) . .
C31 C32 C33 C34 37.26(17) . .
C31 O3 C34 C33 1.38(16) . .
Mg1 O3 C34 C33 167.19(10) . .
C32 C33 C34 O3 -24.28(17) . .
